data_4320726
loop_
_publ_author_name
'Piotr Kaszynski'
'Serhii Pakhomov'
'Kris F. Tesh'
'Victor G. Young'

_publ_section_title
;
 Carborane-Containing Liquid Crystals: Synthesis and Structural,
 Conformational, Thermal, and Spectroscopic Characterization of Diheptyl
 and Diheptynyl Derivatives of p-Carboranes
;
_journal_name_full 'Inorganic Chemistry'
_journal_page_first 6622
_journal_page_last 6631
_journal_paper_doi 10.1021/ic010663x
_journal_volume 40
_journal_year 2001
_chemical_compound_source 'Prof. P. Kaszynski - Vanderbilt University'
_chemical_formula_sum 'C18 H50 B20'
_chemical_formula_weight 482.78
_chemical_name_common 97297
_chemical_name_systematic
;
  ?
;
_space_group_IT_number 2
_symmetry_cell_setting triclinic
_symmetry_space_group_name_Hall '-P 1'
_symmetry_space_group_name_H-M 'P -1'
_atom_sites_solution_hydrogens geom
_atom_sites_solution_primary direct
_atom_sites_solution_secondary difmap
_audit_creation_method SHELXL
_cell_angle_alpha 82.532(2)
_cell_angle_beta 72.305(2)
_cell_angle_gamma 79.744(2)
_cell_formula_units_Z 1
_cell_length_a 7.2206(2)
_cell_length_b 10.2466(2)
_cell_length_c 10.9447(4)
_cell_measurement_temperature 173(2)
_cell_volume 756.63(4)
_computing_structure_refinement 'SHELXL-93 (Sheldrick, 1993)'
_computing_structure_solution 'SHELXS-86 (Sheldrick, 1990)'
_diffrn_ambient_temperature 173(2)
_diffrn_radiation_monochromator graphite
_diffrn_radiation_source 'fine-focus sealed tube'
_diffrn_radiation_type MoK\a
_diffrn_radiation_wavelength 0.71073
_diffrn_reflns_av_R_equivalents 0.0250
_diffrn_reflns_av_sigmaI/netI 0.0778
_diffrn_reflns_limit_h_max 8
_diffrn_reflns_limit_h_min -7
_diffrn_reflns_limit_k_max 12
_diffrn_reflns_limit_k_min -11
_diffrn_reflns_limit_l_max 13
_diffrn_reflns_limit_l_min 0
_diffrn_reflns_number 4249
_diffrn_reflns_theta_max 25.09
_diffrn_reflns_theta_min 1.96
_exptl_absorpt_coefficient_mu 0.049
_exptl_absorpt_correction_T_max 1.000
_exptl_absorpt_correction_T_min 0.615
_exptl_absorpt_correction_type 'SADABS (Sheldrick, 1996)'
_exptl_crystal_colour Colorless
_exptl_crystal_density_diffrn 1.060
_exptl_crystal_description Block
_exptl_crystal_F_000 258
_exptl_crystal_size_max 0.42
_exptl_crystal_size_mid 0.24
_exptl_crystal_size_min 0.21
_refine_diff_density_max 0.257
_refine_diff_density_min -0.214
_refine_diff_density_rms 0.046
_refine_ls_extinction_coef 0.0089(54)
_refine_ls_extinction_expression Fc^*^=kFc[1+0.001xFc^2^\l^3^/sin(2\q)]^-1/4^
_refine_ls_extinction_method SHELXL
_refine_ls_goodness_of_fit_all 1.001
_refine_ls_goodness_of_fit_obs 1.180
_refine_ls_matrix_type full
_refine_ls_number_parameters 184
_refine_ls_number_reflns 2563
_refine_ls_number_restraints 0
_refine_ls_restrained_S_all 1.001
_refine_ls_restrained_S_obs 1.180
_refine_ls_R_factor_all 0.1138
_refine_ls_R_factor_obs 0.0620
_refine_ls_shift/esd_max 0.000
_refine_ls_shift/esd_mean 0.000
_refine_ls_structure_factor_coef Fsqd
_refine_ls_weighting_details 'w=1/[\s^2^(Fo^2^)+(0.0830P)^2^+0.0000P] where P=(Fo^2^+2Fc^2^)/3'
_refine_ls_weighting_scheme calc
_refine_ls_wR_factor_all 0.1637
_refine_ls_wR_factor_obs 0.1432
_reflns_number_observed 1478
_reflns_number_total 2563
_reflns_observed_criterion >2sigma(I)
_cod_data_source_file ic010663x_3.cif
_cod_data_source_block 97297
_cod_depositor_comments
;
The following automatic conversions were performed:

'_symmetry_cell_setting' value 'Triclinic' changed to 'triclinic'
according to the built-in table from CIF Core dictionary named
'cif_core.dic' version 2.4.1 from 2010-06-29.

Automatic conversion script
Id: cif_fix_values 1646 2011-03-28 12:23:43Z adriana 

The following automatic conversions were performed:

'_refine_ls_weighting_scheme' value 'calc
w=1/[\s^2^(Fo^2^)+(0.0830P)^2^+0.0000P] where P=(Fo^2^+2Fc^2^)/3' was
changed to 'calc'. New tag '_refine_ls_weighting_details' was
created. The value of the new tag was set to
'w=1/[\s^2^(Fo^2^)+(0.0830P)^2^+0.0000P] where P=(Fo^2^+2Fc^2^)/3'.

Automatic conversion script
Id: cif_fix_values 3143 2015-03-26 13:38:13Z robertas 
;
_cod_database_code 4320726

loop_
_symmetry_equiv_pos_as_xyz
'x, y, z'
'-x, -y, -z'

loop_
_atom_site_aniso_label
_atom_site_aniso_U_11
_atom_site_aniso_U_22
_atom_site_aniso_U_33
_atom_site_aniso_U_23
_atom_site_aniso_U_13
_atom_site_aniso_U_12
C1 0.0208(12) 0.0243(13) 0.0218(13) -0.0041(10) -0.0071(10) -0.0020(10)
C2 0.0298(14) 0.0274(14) 0.0293(14) -0.0082(11) -0.0124(11) -0.0021(10)
C3 0.0338(14) 0.035(2) 0.0358(15) -0.0121(12) -0.0140(12) -0.0032(11)
C4 0.0360(15) 0.0295(14) 0.0305(14) -0.0048(11) -0.0129(12) -0.0029(11)
C5 0.0344(14) 0.0330(15) 0.0300(14) -0.0068(11) -0.0121(12) -0.0046(11)
C6 0.0309(14) 0.0311(14) 0.0308(14) -0.0057(11) -0.0083(11) -0.0050(11)
C7 0.0381(15) 0.0313(14) 0.0312(14) -0.0031(11) -0.0161(12) -0.0070(11)
C8 0.041(2) 0.037(2) 0.0355(15) 0.0006(12) -0.0170(12) -0.0075(12)
C9 0.073(2) 0.048(2) 0.053(2) 0.0001(15) -0.043(2) -0.011(2)
B1 0.027(2) 0.029(2) 0.030(2) -0.0021(13) -0.0083(13) -0.0088(12)
B2 0.0187(14) 0.035(2) 0.031(2) -0.0070(13) -0.0099(12) -0.0007(12)
B3 0.028(2) 0.031(2) 0.022(2) -0.0003(12) -0.0089(12) -0.0041(12)
B4 0.0227(15) 0.033(2) 0.0256(15) -0.0060(13) -0.0042(12) -0.0027(12)
B5 0.026(2) 0.027(2) 0.031(2) -0.0036(13) -0.0091(13) 0.0022(12)
B6 0.033(2) 0.030(2) 0.026(2) -0.0036(13) -0.0114(13) -0.0024(13)
B7 0.024(2) 0.036(2) 0.030(2) -0.0103(13) -0.0058(13) -0.0032(12)
B8 0.032(2) 0.028(2) 0.031(2) -0.0081(13) -0.0128(13) -0.0007(12)
B9 0.029(2) 0.032(2) 0.027(2) -0.0033(13) -0.0084(13) -0.0047(12)
B10 0.023(2) 0.035(2) 0.032(2) -0.0079(13) -0.0101(13) -0.0010(12)

loop_
_atom_site_label
_atom_site_type_symbol
_atom_site_fract_x
_atom_site_fract_y
_atom_site_fract_z
_atom_site_U_iso_or_equiv
_atom_site_thermal_displace_type
_atom_site_occupancy
_atom_site_calc_flag
_atom_site_refinement_flags
_atom_site_disorder_group
C1 C 0.4929(3) 0.4589(2) 0.9476(2) 0.0220(6) Uani 1 d . .
C2 C 0.4600(3) 0.2914(2) 0.7364(2) 0.0276(6) Uani 1 d . .
C3 C 0.4503(4) 0.2051(2) 0.6347(2) 0.0335(6) Uani 1 d . .
H3A H 0.5793(4) 0.1961(2) 0.5683(2) 0.040 Uiso 1 calc R .
H3B H 0.4293(4) 0.1151(2) 0.6763(2) 0.040 Uiso 1 calc R .
C4 C 0.2916(3) 0.2559(2) 0.5678(2) 0.0313(6) Uani 1 d . .
H4A H 0.1625(3) 0.2702(2) 0.6336(2) 0.038 Uiso 1 calc R .
H4B H 0.3172(3) 0.3428(2) 0.5199(2) 0.038 Uiso 1 calc R .
C5 C 0.2832(3) 0.1602(2) 0.4751(2) 0.0315(6) Uani 1 d . .
H5A H 0.2637(3) 0.0722(2) 0.5224(2) 0.038 Uiso 1 calc R .
H5B H 0.4106(3) 0.1490(2) 0.4074(2) 0.038 Uiso 1 calc R .
C6 C 0.1185(3) 0.2073(2) 0.4115(2) 0.0307(6) Uani 1 d . .
H6A H -0.0083(3) 0.2218(2) 0.4795(2) 0.037 Uiso 1 calc R .
H6B H 0.1408(3) 0.2939(2) 0.3618(2) 0.037 Uiso 1 calc R .
C7 C 0.1041(3) 0.1104(2) 0.3226(2) 0.0318(6) Uani 1 d . .
H7A H 0.0900(3) 0.0225(2) 0.3712(2) 0.038 Uiso 1 calc R .
H7B H 0.2283(3) 0.1001(2) 0.2519(2) 0.038 Uiso 1 calc R .
C8 C -0.0662(4) 0.1523(2) 0.2646(2) 0.0363(7) Uani 1 d . .
H8A H -0.0549(4) 0.2415(2) 0.2182(2) 0.044 Uiso 1 calc R .
H8B H -0.1912(4) 0.1594(2) 0.3349(2) 0.044 Uiso 1 calc R .
C9 C -0.0727(4) 0.0555(3) 0.1722(3) 0.0522(8) Uani 1 d . .
H9A H -0.1895(13) 0.0839(10) 0.1421(13) 0.078 Uiso 1 calc R .
H9B H -0.0782(25) -0.0338(4) 0.2165(5) 0.078 Uiso 1 calc R .
H9C H 0.0455(12) 0.0540(12) 0.0984(8) 0.078 Uiso 1 calc R .
B1 B 0.3528(4) 0.3319(3) 0.9952(3) 0.0282(7) Uani 1 d . .
H1A H 0.2712(4) 0.3043(3) 1.0974(3) 0.034 Uiso 1 calc R .
B2 B 0.2733(4) 0.4806(3) 0.9100(3) 0.0276(7) Uani 1 d . .
H2A H 0.1397(4) 0.5508(3) 0.9561(3) 0.033 Uiso 1 calc R .
B3 B 0.4855(4) 0.5393(3) 0.7997(2) 0.0270(7) Uani 1 d . .
H3C H 0.4918(4) 0.6481(3) 0.7732(2) 0.032 Uiso 1 calc R .
B4 B 0.6964(4) 0.4267(3) 0.8166(2) 0.0276(7) Uani 1 d . .
H4C H 0.8410(4) 0.4614(3) 0.8011(2) 0.033 Uiso 1 calc R .
B5 B 0.6149(4) 0.2984(3) 0.9377(3) 0.0284(7) Uani 1 d . .
H5C H 0.7060(4) 0.2487(3) 1.0019(3) 0.034 Uiso 1 calc R .
B6 B 0.4683(4) 0.2117(3) 0.8831(3) 0.0292(7) Uani 1 d . .
H6C H 0.4628(4) 0.1028(3) 0.9092(3) 0.035 Uiso 1 calc R .
B7 B 0.2586(4) 0.3244(3) 0.8658(3) 0.0299(7) Uani 1 d . .
H7C H 0.1143(4) 0.2895(3) 0.8806(3) 0.036 Uiso 1 calc R .
B8 B 0.3389(4) 0.4524(3) 0.7460(3) 0.0296(7) Uani 1 d . .
H8C H 0.2479(4) 0.5025(3) 0.6818(3) 0.035 Uiso 1 calc R .
B9 B 0.5992(4) 0.4184(3) 0.6885(3) 0.0290(7) Uani 1 d . .
H9D H 0.6799(4) 0.4456(3) 0.5861(3) 0.035 Uiso 1 calc R .
B10 B 0.6780(4) 0.2711(3) 0.7740(3) 0.0293(7) Uani 1 d . .
H10A H 0.8116(4) 0.2009(3) 0.7279(3) 0.035 Uiso 1 calc R .

loop_
_atom_type_symbol
_atom_type_description
_atom_type_scat_dispersion_real
_atom_type_scat_dispersion_imag
_atom_type_scat_source
C C 0.0033 0.0016 'International Tables Vol C Tables 4.2.6.8 and 6.1.1.4'
H H 0.0000 0.0000 'International Tables Vol C Tables 4.2.6.8 and 6.1.1.4'
B B 0.0013 0.0007 'International Tables Vol C Tables 4.2.6.8 and 6.1.1.4'

loop_
_geom_angle_atom_site_label_1
_geom_angle_atom_site_label_2
_geom_angle_atom_site_label_3
_geom_angle
_geom_angle_site_symmetry_1
_geom_angle_site_symmetry_3
_geom_angle_publ_flag
C1 C1 B1 118.0(2) 2_667 . ?
C1 C1 B5 118.5(2) 2_667 . ?
B1 C1 B5 62.58(15) . . ?
C1 C1 B2 118.1(2) 2_667 . ?
B1 C1 B2 62.14(14) . . ?
B5 C1 B2 113.6(2) . . ?
C1 C1 B4 119.0(2) 2_667 . ?
B1 C1 B4 113.6(2) . . ?
B5 C1 B4 62.21(14) . . ?
B2 C1 B4 113.2(2) . . ?
C1 C1 B3 118.7(2) 2_667 . ?
B1 C1 B3 113.4(2) . . ?
B5 C1 B3 113.4(2) . . ?
B2 C1 B3 62.14(14) . . ?
B4 C1 B3 62.01(14) . . ?
C3 C2 B7 119.6(2) . . ?
C3 C2 B10 116.9(2) . . ?
B7 C2 B10 113.1(2) . . ?
C3 C2 B9 118.8(2) . . ?
B7 C2 B9 113.2(2) . . ?
B10 C2 B9 62.04(14) . . ?
C3 C2 B6 116.9(2) . . ?
B7 C2 B6 62.39(15) . . ?
B10 C2 B6 62.03(14) . . ?
B9 C2 B6 113.4(2) . . ?
C3 C2 B8 120.8(2) . . ?
B7 C2 B8 62.07(15) . . ?
B10 C2 B8 113.0(2) . . ?
B9 C2 B8 62.16(15) . . ?
B6 C2 B8 113.5(2) . . ?
C4 C3 C2 115.9(2) . . ?
C4 C3 H3A 108.30(13) . . ?
C2 C3 H3A 108.30(13) . . ?
C4 C3 H3B 108.30(12) . . ?
C2 C3 H3B 108.30(13) . . ?
H3A C3 H3B 107.4 . . ?
C5 C4 C3 112.5(2) . . ?
C5 C4 H4A 109.09(13) . . ?
C3 C4 H4A 109.09(13) . . ?
C5 C4 H4B 109.09(13) . . ?
C3 C4 H4B 109.09(13) . . ?
H4A C4 H4B 107.8 . . ?
C4 C5 C6 113.1(2) . . ?
C4 C5 H5A 108.97(13) . . ?
C6 C5 H5A 108.97(12) . . ?
C4 C5 H5B 108.97(13) . . ?
C6 C5 H5B 108.97(12) . . ?
H5A C5 H5B 107.8 . . ?
C7 C6 C5 113.5(2) . . ?
C7 C6 H6A 108.86(13) . . ?
C5 C6 H6A 108.86(12) . . ?
C7 C6 H6B 108.86(13) . . ?
C5 C6 H6B 108.86(12) . . ?
H6A C6 H6B 107.7 . . ?
C6 C7 C8 114.1(2) . . ?
C6 C7 H7A 108.73(13) . . ?
C8 C7 H7A 108.73(13) . . ?
C6 C7 H7B 108.73(13) . . ?
C8 C7 H7B 108.73(13) . . ?
H7A C7 H7B 107.6 . . ?
C7 C8 C9 112.8(2) . . ?
C7 C8 H8A 109.02(13) . . ?
C9 C8 H8A 109.02(14) . . ?
C7 C8 H8B 109.02(13) . . ?
C9 C8 H8B 109.0(2) . . ?
H8A C8 H8B 107.8 . . ?
C8 C9 H9A 109.47(14) . . ?
C8 C9 H9B 109.47(14) . . ?
H9A C9 H9B 109.5 . . ?
C8 C9 H9C 109.5(2) . . ?
H9A C9 H9C 109.5 . . ?
H9B C9 H9C 109.5 . . ?
C1 B1 B7 105.0(2) . . ?
C1 B1 B6 104.9(2) . . ?
B7 B1 B6 60.41(15) . . ?
C1 B1 B2 59.09(14) . . ?
B7 B1 B2 59.62(15) . . ?
B6 B1 B2 108.0(2) . . ?
C1 B1 B5 58.75(14) . . ?
B7 B1 B5 107.9(2) . . ?
B6 B1 B5 59.61(15) . . ?
B2 B1 B5 108.0(2) . . ?
C1 B1 H1A 124.45(12) . . ?
B7 B1 H1A 122.32(12) . . ?
B6 B1 H1A 122.31(13) . . ?
B2 B1 H1A 121.48(13) . . ?
B5 B1 H1A 121.66(13) . . ?
C1 B2 B8 105.1(2) . . ?
C1 B2 B7 104.8(2) . . ?
B8 B2 B7 60.4(2) . . ?
C1 B2 B1 58.77(13) . . ?
B8 B2 B1 108.3(2) . . ?
B7 B2 B1 59.72(15) . . ?
C1 B2 B3 59.03(13) . . ?
B8 B2 B3 59.67(15) . . ?
B7 B2 B3 107.9(2) . . ?
B1 B2 B3 108.0(2) . . ?
C1 B2 H2A 124.47(11) . . ?
B8 B2 H2A 122.10(12) . . ?
B7 B2 H2A 122.38(12) . . ?
B1 B2 H2A 121.50(13) . . ?
B3 B2 H2A 121.58(13) . . ?
C1 B3 B8 104.9(2) . . ?
C1 B3 B9 104.9(2) . . ?
B8 B3 B9 60.5(2) . . ?
C1 B3 B4 58.98(13) . . ?
B8 B3 B4 108.2(2) . . ?
B9 B3 B4 59.70(15) . . ?
C1 B3 B2 58.83(13) . . ?
B8 B3 B2 59.49(15) . . ?
B9 B3 B2 107.8(2) . . ?
B4 B3 B2 108.0(2) . . ?
C1 B3 H3C 124.52(12) . . ?
B8 B3 H3C 122.26(13) . . ?
B9 B3 H3C 122.35(12) . . ?
B4 B3 H3C 121.40(13) . . ?
B2 B3 H3C 121.71(13) . . ?
C1 B4 B10 104.4(2) . . ?
C1 B4 B9 104.8(2) . . ?
B10 B4 B9 60.3(2) . . ?
C1 B4 B3 59.01(14) . . ?
B10 B4 B3 107.8(2) . . ?
B9 B4 B3 59.65(15) . . ?
C1 B4 B5 58.70(14) . . ?
B10 B4 B5 59.52(15) . . ?
B9 B4 B5 107.9(2) . . ?
B3 B4 B5 108.0(2) . . ?
C1 B4 H4C 124.66(12) . . ?
B10 B4 H4C 122.58(12) . . ?
B9 B4 H4C 122.30(12) . . ?
B3 B4 H4C 121.52(13) . . ?
B5 B4 H4C 121.62(12) . . ?
C1 B5 B10 104.7(2) . . ?
C1 B5 B6 104.8(2) . . ?
B10 B5 B6 60.2(2) . . ?
C1 B5 B4 59.09(14) . . ?
B10 B5 B4 59.46(15) . . ?
B6 B5 B4 107.9(2) . . ?
C1 B5 B1 58.66(14) . . ?
B10 B5 B1 107.6(2) . . ?
B6 B5 B1 59.62(15) . . ?
B4 B5 B1 107.9(2) . . ?
C1 B5 H5C 124.51(11) . . ?
B10 B5 H5C 122.58(12) . . ?
B6 B5 H5C 122.35(12) . . ?
B4 B5 H5C 121.56(12) . . ?
B1 B5 H5C 121.78(13) . . ?
C2 B6 B5 105.3(2) . . ?
C2 B6 B1 105.1(2) . . ?
B5 B6 B1 60.77(15) . . ?
C2 B6 B10 58.95(14) . . ?
B5 B6 B10 59.6(2) . . ?
B1 B6 B10 108.0(2) . . ?
C2 B6 B7 58.69(14) . . ?
B5 B6 B7 108.2(2) . . ?
B1 B6 B7 59.65(15) . . ?
B10 B6 B7 107.6(2) . . ?
C2 B6 H6C 124.31(12) . . ?
B5 B6 H6C 121.96(12) . . ?
B1 B6 H6C 122.13(13) . . ?
B10 B6 H6C 121.81(13) . . ?
B7 B6 H6C 121.78(13) . . ?
C2 B7 B2 105.6(2) . . ?
C2 B7 B1 105.5(2) . . ?
B2 B7 B1 60.66(15) . . ?
C2 B7 B8 59.30(15) . . ?
B2 B7 B8 59.76(15) . . ?
B1 B7 B8 108.5(2) . . ?
C2 B7 B6 58.92(14) . . ?
B2 B7 B6 108.5(2) . . ?
B1 B7 B6 59.94(15) . . ?
B8 B7 B6 108.4(2) . . ?
C2 B7 H7C 124.09(12) . . ?
B2 B7 H7C 121.97(12) . . ?
B1 B7 H7C 121.94(12) . . ?
B8 B7 H7C 121.32(13) . . ?
B6 B7 H7C 121.39(13) . . ?
C2 B8 B2 105.1(2) . . ?
C2 B8 B3 105.1(2) . . ?
B2 B8 B3 60.84(15) . . ?
C2 B8 B7 58.63(14) . . ?
B2 B8 B7 59.8(2) . . ?
B3 B8 B7 108.3(2) . . ?
C2 B8 B9 58.69(14) . . ?
B2 B8 B9 108.3(2) . . ?
B3 B8 B9 59.78(15) . . ?
B7 B8 B9 107.6(2) . . ?
C2 B8 H8C 124.58(11) . . ?
B2 B8 H8C 121.94(12) . . ?
B3 B8 H8C 121.94(13) . . ?
B7 B8 H8C 121.73(13) . . ?
B9 B8 H8C 121.70(13) . . ?
C2 B9 B3 105.4(2) . . ?
C2 B9 B4 105.4(2) . . ?
B3 B9 B4 60.65(15) . . ?
C2 B9 B10 58.96(14) . . ?
B3 B9 B10 108.0(2) . . ?
B4 B9 B10 59.58(14) . . ?
C2 B9 B8 59.15(14) . . ?
B3 B9 B8 59.74(15) . . ?
B4 B9 B8 108.4(2) . . ?
B10 B9 B8 108.1(2) . . ?
C2 B9 H9D 124.10(12) . . ?
B3 B9 H9D 122.11(12) . . ?
B4 B9 H9D 122.02(12) . . ?
B10 B9 H9D 121.71(13) . . ?
B8 B9 H9D 121.42(13) . . ?
C2 B10 B4 105.9(2) . . ?
C2 B10 B5 105.9(2) . . ?
B4 B10 B5 61.0(2) . . ?
C2 B10 B9 59.00(14) . . ?
B4 B10 B9 60.11(15) . . ?
B5 B10 B9 109.0(2) . . ?
C2 B10 B6 59.01(14) . . ?
B4 B10 B6 109.1(2) . . ?
B5 B10 B6 60.2(2) . . ?
B9 B10 B6 108.4(2) . . ?
C2 B10 H10A 124.11(12) . . ?
B4 B10 H10A 121.53(12) . . ?
B5 B10 H10A 121.54(12) . . ?
B9 B10 H10A 121.28(13) . . ?
B6 B10 H10A 121.20(13) . . ?

loop_
_geom_bond_atom_site_label_1
_geom_bond_atom_site_label_2
_geom_bond_distance
_geom_bond_site_symmetry_2
_geom_bond_publ_flag
C1 C1 1.546(4) 2_667 ?
C1 B1 1.721(3) . ?
C1 B5 1.722(3) . ?
C1 B2 1.726(3) . ?
C1 B4 1.729(3) . ?
C1 B3 1.730(3) . ?
C2 C3 1.534(3) . ?
C2 B7 1.713(3) . ?
C2 B10 1.716(3) . ?
C2 B9 1.716(4) . ?
C2 B6 1.717(3) . ?
C2 B8 1.725(3) . ?
C3 C4 1.522(3) . ?
C3 H3A 0.99 . ?
C3 H3B 0.99 . ?
C4 C5 1.521(3) . ?
C4 H4A 0.99 . ?
C4 H4B 0.99 . ?
C5 C6 1.531(3) . ?
C5 H5A 0.99 . ?
C5 H5B 0.99 . ?
C6 C7 1.515(3) . ?
C6 H6A 0.99 . ?
C6 H6B 0.99 . ?
C7 C8 1.522(3) . ?
C7 H7A 0.99 . ?
C7 H7B 0.99 . ?
C8 C9 1.522(3) . ?
C8 H8A 0.99 . ?
C8 H8B 0.99 . ?
C9 H9A 0.98 . ?
C9 H9B 0.98 . ?
C9 H9C 0.98 . ?
B1 B7 1.762(4) . ?
B1 B6 1.768(4) . ?
B1 B2 1.779(4) . ?
B1 B5 1.788(4) . ?
B1 H1A 1.12 . ?
B2 B8 1.760(4) . ?
B2 B7 1.760(4) . ?
B2 B3 1.784(4) . ?
B2 H2A 1.12 . ?
B3 B8 1.763(4) . ?
B3 B9 1.764(4) . ?
B3 B4 1.782(4) . ?
B3 H3C 1.12 . ?
B4 B10 1.756(4) . ?
B4 B9 1.765(4) . ?
B4 B5 1.783(4) . ?
B4 H4C 1.12 . ?
B5 B10 1.757(4) . ?
B5 B6 1.768(4) . ?
B5 H5C 1.12 . ?
B6 B10 1.769(4) . ?
B6 B7 1.776(4) . ?
B6 H6C 1.12 . ?
B7 B8 1.772(4) . ?
B7 H7C 1.12 . ?
B8 B9 1.776(4) . ?
B8 H8C 1.12 . ?
B9 B10 1.768(4) . ?
B9 H9D 1.12 . ?
B10 H10A 1.12 . ?

loop_
_geom_torsion_atom_site_label_1
_geom_torsion_atom_site_label_2
_geom_torsion_atom_site_label_3
_geom_torsion_atom_site_label_4
_geom_torsion
_geom_torsion_site_symmetry_1
_geom_torsion_site_symmetry_2
_geom_torsion_site_symmetry_3
_geom_torsion_site_symmetry_4
_geom_torsion_publ_flag
B7 C2 C3 C4 58.7(3) . . . . ?
B10 C2 C3 C4 -158.8(2) . . . . ?
B9 C2 C3 C4 -87.5(3) . . . . ?
B6 C2 C3 C4 130.7(2) . . . . ?
B8 C2 C3 C4 -14.5(3) . . . . ?
C2 C3 C4 C5 -176.2(2) . . . . ?
C3 C4 C5 C6 177.6(2) . . . . ?
C4 C5 C6 C7 -178.0(2) . . . . ?
C5 C6 C7 C8 176.7(2) . . . . ?
C6 C7 C8 C9 178.0(2) . . . . ?
C1 C1 B1 B7 148.5(2) 2_667 . . . ?
B5 C1 B1 B7 -102.1(2) . . . . ?
B2 C1 B1 B7 39.6(2) . . . . ?
B4 C1 B1 B7 -65.2(2) . . . . ?
B3 C1 B1 B7 3.1(2) . . . . ?
C1 C1 B1 B6 -148.8(2) 2_667 . . . ?
B5 C1 B1 B6 -39.4(2) . . . . ?
B2 C1 B1 B6 102.4(2) . . . . ?
B4 C1 B1 B6 -2.5(2) . . . . ?
B3 C1 B1 B6 65.9(2) . . . . ?
C1 C1 B1 B2 108.8(3) 2_667 . . . ?
B5 C1 B1 B2 -141.7(2) . . . . ?
B2 C1 B1 B2 0.0 . . . . ?
B4 C1 B1 B2 -104.8(2) . . . . ?
B3 C1 B1 B2 -36.5(2) . . . . ?
C1 C1 B1 B5 -109.4(3) 2_667 . . . ?
B5 C1 B1 B5 0.0 . . . . ?
B2 C1 B1 B5 141.7(2) . . . . ?
B4 C1 B1 B5 36.9(2) . . . . ?
B3 C1 B1 B5 105.2(2) . . . . ?
C1 C1 B2 B8 148.9(2) 2_667 . . . ?
B1 C1 B2 B8 -102.4(2) . . . . ?
B5 C1 B2 B8 -65.5(2) . . . . ?
B4 C1 B2 B8 3.0(2) . . . . ?
B3 C1 B2 B8 39.4(2) . . . . ?
C1 C1 B2 B7 -148.3(2) 2_667 . . . ?
B1 C1 B2 B7 -39.6(2) . . . . ?
B5 C1 B2 B7 -2.7(2) . . . . ?
B4 C1 B2 B7 65.8(2) . . . . ?
B3 C1 B2 B7 102.2(2) . . . . ?
C1 C1 B2 B1 -108.6(3) 2_667 . . . ?
B1 C1 B2 B1 0.0 . . . . ?
B5 C1 B2 B1 36.9(2) . . . . ?
B4 C1 B2 B1 105.4(2) . . . . ?
B3 C1 B2 B1 141.9(2) . . . . ?
C1 C1 B2 B3 109.5(3) 2_667 . . . ?
B1 C1 B2 B3 -141.9(2) . . . . ?
B5 C1 B2 B3 -105.0(2) . . . . ?
B4 C1 B2 B3 -36.4(2) . . . . ?
B3 C1 B2 B3 0.0 . . . . ?
C1 B1 B2 C1 0.0 . . . . ?
B7 B1 B2 C1 -134.4(2) . . . . ?
B6 B1 B2 C1 -96.9(2) . . . . ?
B5 B1 B2 C1 -33.8(2) . . . . ?
C1 B1 B2 B8 97.0(2) . . . . ?
B7 B1 B2 B8 -37.4(2) . . . . ?
B6 B1 B2 B8 0.1(2) . . . . ?
B5 B1 B2 B8 63.1(2) . . . . ?
C1 B1 B2 B7 134.4(2) . . . . ?
B7 B1 B2 B7 0.0 . . . . ?
B6 B1 B2 B7 37.6(2) . . . . ?
B5 B1 B2 B7 100.6(2) . . . . ?
C1 B1 B2 B3 33.8(2) . . . . ?
B7 B1 B2 B3 -100.6(2) . . . . ?
B6 B1 B2 B3 -63.0(2) . . . . ?
B5 B1 B2 B3 0.0(2) . . . . ?
C1 C1 B3 B8 -147.8(2) 2_667 . . . ?
B1 C1 B3 B8 -2.8(2) . . . . ?
B5 C1 B3 B8 66.1(2) . . . . ?
B2 C1 B3 B8 -39.3(2) . . . . ?
B4 C1 B3 B8 102.6(2) . . . . ?
C1 C1 B3 B9 149.4(2) 2_667 . . . ?
B1 C1 B3 B9 -65.6(2) . . . . ?
B5 C1 B3 B9 3.3(2) . . . . ?
B2 C1 B3 B9 -102.1(2) . . . . ?
B4 C1 B3 B9 39.8(2) . . . . ?
C1 C1 B3 B4 109.6(3) 2_667 . . . ?
B1 C1 B3 B4 -105.3(2) . . . . ?
B5 C1 B3 B4 -36.4(2) . . . . ?
B2 C1 B3 B4 -141.8(2) . . . . ?
B4 C1 B3 B4 0.0 . . . . ?
C1 C1 B3 B2 -108.6(3) 2_667 . . . ?
B1 C1 B3 B2 36.5(2) . . . . ?
B5 C1 B3 B2 105.4(2) . . . . ?
B2 C1 B3 B2 0.0 . . . . ?
B4 C1 B3 B2 141.8(2) . . . . ?
C1 B2 B3 C1 0.0 . . . . ?
B8 B2 B3 C1 -134.8(2) . . . . ?
B7 B2 B3 C1 -96.9(2) . . . . ?
B1 B2 B3 C1 -33.7(2) . . . . ?
C1 B2 B3 B8 134.8(2) . . . . ?
B8 B2 B3 B8 0.0 . . . . ?
B7 B2 B3 B8 37.9(2) . . . . ?
B1 B2 B3 B8 101.0(2) . . . . ?
C1 B2 B3 B9 96.9(2) . . . . ?
B8 B2 B3 B9 -37.8(2) . . . . ?
B7 B2 B3 B9 0.1(2) . . . . ?
B1 B2 B3 B9 63.2(2) . . . . ?
C1 B2 B3 B4 33.8(2) . . . . ?
B8 B2 B3 B4 -100.9(2) . . . . ?
B7 B2 B3 B4 -63.0(2) . . . . ?
B1 B2 B3 B4 0.1(3) . . . . ?
C1 C1 B4 B10 148.6(2) 2_667 . . . ?
B1 C1 B4 B10 2.6(2) . . . . ?
B5 C1 B4 B10 39.7(2) . . . . ?
B2 C1 B4 B10 -65.8(2) . . . . ?
B3 C1 B4 B10 -102.3(2) . . . . ?
C1 C1 B4 B9 -148.9(2) 2_667 . . . ?
B1 C1 B4 B9 65.2(2) . . . . ?
B5 C1 B4 B9 102.2(2) . . . . ?
B2 C1 B4 B9 -3.3(2) . . . . ?
B3 C1 B4 B9 -39.7(2) . . . . ?
C1 C1 B4 B3 -109.1(3) 2_667 . . . ?
B1 C1 B4 B3 104.9(2) . . . . ?
B5 C1 B4 B3 142.0(2) . . . . ?
B2 C1 B4 B3 36.5(2) . . . . ?
B3 C1 B4 B3 0.0 . . . . ?
C1 C1 B4 B5 108.9(3) 2_667 . . . ?
B1 C1 B4 B5 -37.0(2) . . . . ?
B5 C1 B4 B5 0.0 . . . . ?
B2 C1 B4 B5 -105.5(2) . . . . ?
B3 C1 B4 B5 -142.0(2) . . . . ?
C1 B3 B4 C1 0.0 . . . . ?
B8 B3 B4 C1 -96.7(2) . . . . ?
B9 B3 B4 C1 -134.3(2) . . . . ?
B2 B3 B4 C1 -33.8(2) . . . . ?
C1 B3 B4 B10 96.5(2) . . . . ?
B8 B3 B4 B10 -0.2(2) . . . . ?
B9 B3 B4 B10 -37.8(2) . . . . ?
B2 B3 B4 B10 62.7(2) . . . . ?
C1 B3 B4 B9 134.3(2) . . . . ?
B8 B3 B4 B9 37.5(2) . . . . ?
B9 B3 B4 B9 0.0 . . . . ?
B2 B3 B4 B9 100.5(2) . . . . ?
C1 B3 B4 B5 33.6(2) . . . . ?
B8 B3 B4 B5 -63.1(2) . . . . ?
B9 B3 B4 B5 -100.6(2) . . . . ?
B2 B3 B4 B5 -0.2(3) . . . . ?
C1 C1 B5 B10 -149.5(2) 2_667 . . . ?
B1 C1 B5 B10 101.9(2) . . . . ?
B2 C1 B5 B10 65.1(2) . . . . ?
B4 C1 B5 B10 -39.7(2) . . . . ?
B3 C1 B5 B10 -3.3(2) . . . . ?
C1 C1 B5 B6 148.0(2) 2_667 . . . ?
B1 C1 B5 B6 39.3(2) . . . . ?
B2 C1 B5 B6 2.6(2) . . . . ?
B4 C1 B5 B6 -102.2(2) . . . . ?
B3 C1 B5 B6 -65.9(2) . . . . ?
C1 C1 B5 B4 -109.8(3) 2_667 . . . ?
B1 C1 B5 B4 141.6(2) . . . . ?
B2 C1 B5 B4 104.8(2) . . . . ?
B4 C1 B5 B4 0.0 . . . . ?
B3 C1 B5 B4 36.3(2) . . . . ?
C1 C1 B5 B1 108.7(3) 2_667 . . . ?
B1 C1 B5 B1 0.0 . . . . ?
B2 C1 B5 B1 -36.7(2) . . . . ?
B4 C1 B5 B1 -141.6(2) . . . . ?
B3 C1 B5 B1 -105.2(2) . . . . ?
C1 B4 B5 C1 0.0 . . . . ?
B10 B4 B5 C1 -134.2(2) . . . . ?
B9 B4 B5 C1 -96.8(2) . . . . ?
B3 B4 B5 C1 -33.7(2) . . . . ?
C1 B4 B5 B10 134.2(2) . . . . ?
B10 B4 B5 B10 0.0 . . . . ?
B9 B4 B5 B10 37.4(2) . . . . ?
B3 B4 B5 B10 100.4(2) . . . . ?
C1 B4 B5 B6 96.9(2) . . . . ?
B10 B4 B5 B6 -37.3(2) . . . . ?
B9 B4 B5 B6 0.1(2) . . . . ?
B3 B4 B5 B6 63.1(2) . . . . ?
C1 B4 B5 B1 33.9(2) . . . . ?
B10 B4 B5 B1 -100.3(2) . . . . ?
B9 B4 B5 B1 -62.9(2) . . . . ?
B3 B4 B5 B1 0.2(2) . . . . ?
C1 B1 B5 C1 0.0 . . . . ?
B7 B1 B5 C1 97.0(2) . . . . ?
B6 B1 B5 C1 134.7(2) . . . . ?
B2 B1 B5 C1 34.0(2) . . . . ?
C1 B1 B5 B10 -96.8(2) . . . . ?
B7 B1 B5 B10 0.2(2) . . . . ?
B6 B1 B5 B10 37.9(2) . . . . ?
B2 B1 B5 B10 -62.9(2) . . . . ?
C1 B1 B5 B6 -134.7(2) . . . . ?
B7 B1 B5 B6 -37.7(2) . . . . ?
B6 B1 B5 B6 0.0 . . . . ?
B2 B1 B5 B6 -100.7(2) . . . . ?
C1 B1 B5 B4 -34.1(2) . . . . ?
B7 B1 B5 B4 62.9(2) . . . . ?
B6 B1 B5 B4 100.6(2) . . . . ?
B2 B1 B5 B4 -0.1(2) . . . . ?
C3 C2 B6 B5 146.6(2) . . . . ?
B7 C2 B6 B5 -102.3(2) . . . . ?
B10 C2 B6 B5 38.9(2) . . . . ?
B9 C2 B6 B5 2.8(2) . . . . ?
B8 C2 B6 B5 -65.7(2) . . . . ?
C3 C2 B6 B1 -150.1(2) . . . . ?
B7 C2 B6 B1 -39.0(2) . . . . ?
B10 C2 B6 B1 102.1(2) . . . . ?
B9 C2 B6 B1 66.0(2) . . . . ?
B8 C2 B6 B1 -2.5(3) . . . . ?
C3 C2 B6 B10 107.7(2) . . . . ?
B7 C2 B6 B10 -141.1(2) . . . . ?
B10 C2 B6 B10 0.0 . . . . ?
B9 C2 B6 B10 -36.1(2) . . . . ?
B8 C2 B6 B10 -104.6(2) . . . . ?
C3 C2 B6 B7 -111.1(2) . . . . ?
B7 C2 B6 B7 0.0 . . . . ?
B10 C2 B6 B7 141.1(2) . . . . ?
B9 C2 B6 B7 105.0(2) . . . . ?
B8 C2 B6 B7 36.6(2) . . . . ?
C1 B5 B6 C2 60.1(2) . . . . ?
B10 B5 B6 C2 -38.6(2) . . . . ?
B4 B5 B6 C2 -1.7(2) . . . . ?
B1 B5 B6 C2 99.0(2) . . . . ?
C1 B5 B6 B1 -38.9(2) . . . . ?
B10 B5 B6 B1 -137.6(2) . . . . ?
B4 B5 B6 B1 -100.6(2) . . . . ?
B1 B5 B6 B1 0.0 . . . . ?
C1 B5 B6 B10 98.7(2) . . . . ?
B10 B5 B6 B10 0.0 . . . . ?
B4 B5 B6 B10 36.9(2) . . . . ?
B1 B5 B6 B10 137.6(2) . . . . ?
C1 B5 B6 B7 -1.4(2) . . . . ?
B10 B5 B6 B7 -100.1(2) . . . . ?
B4 B5 B6 B7 -63.2(2) . . . . ?
B1 B5 B6 B7 37.5(2) . . . . ?
C1 B1 B6 C2 -60.4(2) . . . . ?
B7 B1 B6 C2 38.6(2) . . . . ?
B2 B1 B6 C2 1.4(2) . . . . ?
B5 B1 B6 C2 -99.4(2) . . . . ?
C1 B1 B6 B5 38.9(2) . . . . ?
B7 B1 B6 B5 137.9(2) . . . . ?
B2 B1 B6 B5 100.7(2) . . . . ?
B5 B1 B6 B5 0.0 . . . . ?
C1 B1 B6 B10 1.3(2) . . . . ?
B7 B1 B6 B10 100.3(2) . . . . ?
B2 B1 B6 B10 63.1(2) . . . . ?
B5 B1 B6 B10 -37.7(2) . . . . ?
C1 B1 B6 B7 -99.0(2) . . . . ?
B7 B1 B6 B7 0.000(1) . . . . ?
B2 B1 B6 B7 -37.2(2) . . . . ?
B5 B1 B6 B7 -137.9(2) . . . . ?
C3 C2 B7 B2 -150.7(2) . . . . ?
B10 C2 B7 B2 65.4(2) . . . . ?
B9 C2 B7 B2 -2.7(2) . . . . ?
B6 C2 B7 B2 102.5(2) . . . . ?
B8 C2 B7 B2 -39.3(2) . . . . ?
C3 C2 B7 B1 146.1(2) . . . . ?
B10 C2 B7 B1 2.2(2) . . . . ?
B9 C2 B7 B1 -66.0(2) . . . . ?
B6 C2 B7 B1 39.3(2) . . . . ?
B8 C2 B7 B1 -102.5(2) . . . . ?
C3 C2 B7 B8 -111.4(2) . . . . ?
B10 C2 B7 B8 104.8(2) . . . . ?
B9 C2 B7 B8 36.6(2) . . . . ?
B6 C2 B7 B8 141.8(2) . . . . ?
B8 C2 B7 B8 0.0 . . . . ?
C3 C2 B7 B6 106.8(2) . . . . ?
B10 C2 B7 B6 -37.0(2) . . . . ?
B9 C2 B7 B6 -105.2(2) . . . . ?
B6 C2 B7 B6 0.0 . . . . ?
B8 C2 B7 B6 -141.8(2) . . . . ?
C1 B2 B7 C2 -60.2(2) . . . . ?
B8 B2 B7 C2 39.1(2) . . . . ?
B1 B2 B7 C2 -99.3(2) . . . . ?
B3 B2 B7 C2 1.5(2) . . . . ?
C1 B2 B7 B1 39.2(2) . . . . ?
B8 B2 B7 B1 138.4(2) . . . . ?
B1 B2 B7 B1 0.000(1) . . . . ?
B3 B2 B7 B1 100.9(2) . . . . ?
C1 B2 B7 B8 -99.3(2) . . . . ?
B8 B2 B7 B8 0.0 . . . . ?
B1 B2 B7 B8 -138.4(2) . . . . ?
B3 B2 B7 B8 -37.6(2) . . . . ?
C1 B2 B7 B6 1.7(2) . . . . ?
B8 B2 B7 B6 100.9(2) . . . . ?
B1 B2 B7 B6 -37.5(2) . . . . ?
B3 B2 B7 B6 63.4(2) . . . . ?
C1 B1 B7 C2 60.1(2) . . . . ?
B6 B1 B7 C2 -38.8(2) . . . . ?
B2 B1 B7 C2 99.4(2) . . . . ?
B5 B1 B7 C2 -1.4(2) . . . . ?
C1 B1 B7 B2 -39.4(2) . . . . ?
B6 B1 B7 B2 -138.2(2) . . . . ?
B2 B1 B7 B2 0.000(1) . . . . ?
B5 B1 B7 B2 -100.8(2) . . . . ?
C1 B1 B7 B8 -2.2(2) . . . . ?
B6 B1 B7 B8 -101.0(2) . . . . ?
B2 B1 B7 B8 37.2(2) . . . . ?
B5 B1 B7 B8 -63.6(2) . . . . ?
C1 B1 B7 B6 98.8(2) . . . . ?
B6 B1 B7 B6 0.000(1) . . . . ?
B2 B1 B7 B6 138.2(2) . . . . ?
B5 B1 B7 B6 37.4(2) . . . . ?
C2 B6 B7 C2 0.0 . . . . ?
B5 B6 B7 C2 97.2(2) . . . . ?
B1 B6 B7 C2 135.2(2) . . . . ?
B10 B6 B7 C2 34.3(2) . . . . ?
C2 B6 B7 B2 -97.4(2) . . . . ?
B5 B6 B7 B2 -0.2(2) . . . . ?
B1 B6 B7 B2 37.8(2) . . . . ?
B10 B6 B7 B2 -63.1(2) . . . . ?
C2 B6 B7 B1 -135.2(2) . . . . ?
B5 B6 B7 B1 -38.0(2) . . . . ?
B1 B6 B7 B1 0.000(1) . . . . ?
B10 B6 B7 B1 -100.9(2) . . . . ?
C2 B6 B7 B8 -34.1(2) . . . . ?
B5 B6 B7 B8 63.2(2) . . . . ?
B1 B6 B7 B8 101.1(2) . . . . ?
B10 B6 B7 B8 0.2(3) . . . . ?
C3 C2 B8 B2 148.8(2) . . . . ?
B7 C2 B8 B2 39.2(2) . . . . ?
B10 C2 B8 B2 -65.7(2) . . . . ?
B9 C2 B8 B2 -102.5(2) . . . . ?
B6 C2 B8 B2 2.5(3) . . . . ?
C3 C2 B8 B3 -147.9(2) . . . . ?
B7 C2 B8 B3 102.5(2) . . . . ?
B10 C2 B8 B3 -2.4(2) . . . . ?
B9 C2 B8 B3 -39.3(2) . . . . ?
B6 C2 B8 B3 65.8(2) . . . . ?
C3 C2 B8 B7 109.6(2) . . . . ?
B7 C2 B8 B7 0.0 . . . . ?
B10 C2 B8 B7 -104.9(2) . . . . ?
B9 C2 B8 B7 -141.7(2) . . . . ?
B6 C2 B8 B7 -36.7(2) . . . . ?
C3 C2 B8 B9 -108.7(2) . . . . ?
B7 C2 B8 B9 141.7(2) . . . . ?
B10 C2 B8 B9 36.8(2) . . . . ?
B9 C2 B8 B9 0.0 . . . . ?
B6 C2 B8 B9 105.1(2) . . . . ?
C1 B2 B8 C2 60.0(2) . . . . ?
B7 B2 B8 C2 -38.7(2) . . . . ?
B1 B2 B8 C2 -1.5(2) . . . . ?
B3 B2 B8 C2 99.1(2) . . . . ?
C1 B2 B8 B3 -39.1(2) . . . . ?
B7 B2 B8 B3 -137.8(2) . . . . ?
B1 B2 B8 B3 -100.7(2) . . . . ?
B3 B2 B8 B3 0.0 . . . . ?
C1 B2 B8 B7 98.7(2) . . . . ?
B7 B2 B8 B7 0.0 . . . . ?
B1 B2 B8 B7 37.1(2) . . . . ?
B3 B2 B8 B7 137.8(2) . . . . ?
C1 B2 B8 B9 -1.4(2) . . . . ?
B7 B2 B8 B9 -100.1(2) . . . . ?
B1 B2 B8 B9 -63.0(2) . . . . ?
B3 B2 B8 B9 37.7(2) . . . . ?
C1 B3 B8 C2 -60.2(2) . . . . ?
B9 B3 B8 C2 38.7(2) . . . . ?
B4 B3 B8 C2 1.5(2) . . . . ?
B2 B3 B8 C2 -99.1(2) . . . . ?
C1 B3 B8 B2 38.9(2) . . . . ?
B9 B3 B8 B2 137.8(2) . . . . ?
B4 B3 B8 B2 100.6(2) . . . . ?
B2 B3 B8 B2 0.0 . . . . ?
C1 B3 B8 B7 1.2(2) . . . . ?
B9 B3 B8 B7 100.1(2) . . . . ?
B4 B3 B8 B7 62.9(2) . . . . ?
B2 B3 B8 B7 -37.7(2) . . . . ?
C1 B3 B8 B9 -98.9(2) . . . . ?
B9 B3 B8 B9 0.0 . . . . ?
B4 B3 B8 B9 -37.2(2) . . . . ?
B2 B3 B8 B9 -137.8(2) . . . . ?
C2 B7 B8 C2 0.0 . . . . ?
B2 B7 B8 C2 135.1(2) . . . . ?
B1 B7 B8 C2 97.5(2) . . . . ?
B6 B7 B8 C2 33.9(2) . . . . ?
C2 B7 B8 B2 -135.1(2) . . . . ?
B2 B7 B8 B2 0.0 . . . . ?
B1 B7 B8 B2 -37.6(2) . . . . ?
B6 B7 B8 B2 -101.1(2) . . . . ?
C2 B7 B8 B3 -96.9(2) . . . . ?
B2 B7 B8 B3 38.2(2) . . . . ?
B1 B7 B8 B3 0.6(3) . . . . ?
B6 B7 B8 B3 -63.0(2) . . . . ?
C2 B7 B8 B9 -33.7(2) . . . . ?
B2 B7 B8 B9 101.3(2) . . . . ?
B1 B7 B8 B9 63.8(2) . . . . ?
B6 B7 B8 B9 0.2(3) . . . . ?
C3 C2 B9 B3 151.0(2) . . . . ?
B7 C2 B9 B3 2.8(2) . . . . ?
B10 C2 B9 B3 -102.0(2) . . . . ?
B6 C2 B9 B3 -65.9(2) . . . . ?
B8 C2 B9 B3 39.3(2) . . . . ?
C3 C2 B9 B4 -145.8(2) . . . . ?
B7 C2 B9 B4 65.9(2) . . . . ?
B10 C2 B9 B4 -38.8(2) . . . . ?
B6 C2 B9 B4 -2.7(2) . . . . ?
B8 C2 B9 B4 102.5(2) . . . . ?
C3 C2 B9 B10 -107.0(2) . . . . ?
B7 C2 B9 B10 104.8(2) . . . . ?
B10 C2 B9 B10 0.0 . . . . ?
B6 C2 B9 B10 36.1(2) . . . . ?
B8 C2 B9 B10 141.3(2) . . . . ?
C3 C2 B9 B8 111.7(2) . . . . ?
B7 C2 B9 B8 -36.5(2) . . . . ?
B10 C2 B9 B8 -141.3(2) . . . . ?
B6 C2 B9 B8 -105.2(2) . . . . ?
B8 C2 B9 B8 0.0 . . . . ?
C1 B3 B9 C2 59.9(2) . . . . ?
B8 B3 B9 C2 -39.0(2) . . . . ?
B4 B3 B9 C2 99.3(2) . . . . ?
B2 B3 B9 C2 -1.6(2) . . . . ?
C1 B3 B9 B4 -39.4(2) . . . . ?
B8 B3 B9 B4 -138.3(2) . . . . ?
B4 B3 B9 B4 0.000(1) . . . . ?
B2 B3 B9 B4 -100.9(2) . . . . ?
C1 B3 B9 B10 -1.9(2) . . . . ?
B8 B3 B9 B10 -100.8(2) . . . . ?
B4 B3 B9 B10 37.5(2) . . . . ?
B2 B3 B9 B10 -63.4(2) . . . . ?
C1 B3 B9 B8 98.9(2) . . . . ?
B8 B3 B9 B8 0.0 . . . . ?
B4 B3 B9 B8 138.3(2) . . . . ?
B2 B3 B9 B8 37.4(2) . . . . ?
C1 B4 B9 C2 -59.9(2) . . . . ?
B10 B4 B9 C2 38.5(2) . . . . ?
B3 B4 B9 C2 -99.3(2) . . . . ?
B5 B4 B9 C2 1.5(2) . . . . ?
C1 B4 B9 B3 39.4(2) . . . . ?
B10 B4 B9 B3 137.8(2) . . . . ?
B3 B4 B9 B3 0.000(1) . . . . ?
B5 B4 B9 B3 100.8(2) . . . . ?
C1 B4 B9 B10 -98.4(2) . . . . ?
B10 B4 B9 B10 0.0 . . . . ?
B3 B4 B9 B10 -137.8(2) . . . . ?
B5 B4 B9 B10 -37.0(2) . . . . ?
C1 B4 B9 B8 2.2(2) . . . . ?
B10 B4 B9 B8 100.6(2) . . . . ?
B3 B4 B9 B8 -37.3(2) . . . . ?
B5 B4 B9 B8 63.5(2) . . . . ?
C2 B8 B9 C2 0.0 . . . . ?
B2 B8 B9 C2 96.9(2) . . . . ?
B3 B8 B9 C2 135.0(2) . . . . ?
B7 B8 B9 C2 33.7(2) . . . . ?
C2 B8 B9 B3 -135.0(2) . . . . ?
B2 B8 B9 B3 -38.1(2) . . . . ?
B3 B8 B9 B3 0.0 . . . . ?
B7 B8 B9 B3 -101.3(2) . . . . ?
C2 B8 B9 B4 -97.3(2) . . . . ?
B2 B8 B9 B4 -0.5(2) . . . . ?
B3 B8 B9 B4 37.7(2) . . . . ?
B7 B8 B9 B4 -63.7(2) . . . . ?
C2 B8 B9 B10 -34.3(2) . . . . ?
B2 B8 B9 B10 62.6(2) . . . . ?
B3 B8 B9 B10 100.7(2) . . . . ?
B7 B8 B9 B10 -0.6(2) . . . . ?
C3 C2 B10 B4 149.2(2) . . . . ?
B7 C2 B10 B4 -65.9(2) . . . . ?
B9 C2 B10 B4 39.2(2) . . . . ?
B6 C2 B10 B4 -103.0(2) . . . . ?
B8 C2 B10 B4 2.3(2) . . . . ?
C3 C2 B10 B5 -147.0(2) . . . . ?
B7 C2 B10 B5 -2.1(2) . . . . ?
B9 C2 B10 B5 102.9(2) . . . . ?
B6 C2 B10 B5 -39.3(2) . . . . ?
B8 C2 B10 B5 66.0(2) . . . . ?
C3 C2 B10 B9 110.1(2) . . . . ?
B7 C2 B10 B9 -105.0(2) . . . . ?
B9 C2 B10 B9 0.0 . . . . ?
B6 C2 B10 B9 -142.2(2) . . . . ?
B8 C2 B10 B9 -36.9(2) . . . . ?
C3 C2 B10 B6 -107.7(2) . . . . ?
B7 C2 B10 B6 37.2(2) . . . . ?
B9 C2 B10 B6 142.2(2) . . . . ?
B6 C2 B10 B6 0.0 . . . . ?
B8 C2 B10 B6 105.3(2) . . . . ?
C1 B4 B10 C2 60.4(2) . . . . ?
B9 B4 B10 C2 -38.7(2) . . . . ?
B3 B4 B10 C2 -1.2(2) . . . . ?
B5 B4 B10 C2 99.7(2) . . . . ?
C1 B4 B10 B5 -39.3(2) . . . . ?
B9 B4 B10 B5 -138.3(2) . . . . ?
B3 B4 B10 B5 -100.8(2) . . . . ?
B5 B4 B10 B5 0.0 . . . . ?
C1 B4 B10 B9 99.1(2) . . . . ?
B9 B4 B10 B9 0.0 . . . . ?
B3 B4 B10 B9 37.5(2) . . . . ?
B5 B4 B10 B9 138.3(2) . . . . ?
C1 B4 B10 B6 -1.7(2) . . . . ?
B9 B4 B10 B6 -100.8(2) . . . . ?
B3 B4 B10 B6 -63.3(2) . . . . ?
B5 B4 B10 B6 37.6(2) . . . . ?
C1 B5 B10 C2 -60.1(2) . . . . ?
B6 B5 B10 C2 38.8(2) . . . . ?
B4 B5 B10 C2 -99.6(2) . . . . ?
B1 B5 B10 C2 1.1(2) . . . . ?
C1 B5 B10 B4 39.5(2) . . . . ?
B6 B5 B10 B4 138.4(2) . . . . ?
B4 B5 B10 B4 0.0 . . . . ?
B1 B5 B10 B4 100.8(2) . . . . ?
C1 B5 B10 B9 1.9(2) . . . . ?
B6 B5 B10 B9 100.8(2) . . . . ?
B4 B5 B10 B9 -37.6(2) . . . . ?
B1 B5 B10 B9 63.2(2) . . . . ?
C1 B5 B10 B6 -98.9(2) . . . . ?
B6 B5 B10 B6 0.0 . . . . ?
B4 B5 B10 B6 -138.4(2) . . . . ?
B1 B5 B10 B6 -37.6(2) . . . . ?
C2 B9 B10 C2 0.0 . . . . ?
B3 B9 B10 C2 97.5(2) . . . . ?
B4 B9 B10 C2 135.5(2) . . . . ?
B8 B9 B10 C2 34.4(2) . . . . ?
C2 B9 B10 B4 -135.5(2) . . . . ?
B3 B9 B10 B4 -38.0(2) . . . . ?
B4 B9 B10 B4 0.0 . . . . ?
B8 B9 B10 B4 -101.1(2) . . . . ?
C2 B9 B10 B5 -97.5(2) . . . . ?
B3 B9 B10 B5 0.0(2) . . . . ?
B4 B9 B10 B5 38.0(2) . . . . ?
B8 B9 B10 B5 -63.2(2) . . . . ?
C2 B9 B10 B6 -33.6(2) . . . . ?
B3 B9 B10 B6 63.9(2) . . . . ?
B4 B9 B10 B6 101.9(2) . . . . ?
B8 B9 B10 B6 0.7(2) . . . . ?
C2 B6 B10 C2 0.0 . . . . ?
B5 B6 B10 C2 -135.4(2) . . . . ?
B1 B6 B10 C2 -97.2(2) . . . . ?
B7 B6 B10 C2 -34.2(2) . . . . ?
C2 B6 B10 B4 97.5(2) . . . . ?
B5 B6 B10 B4 -37.9(2) . . . . ?
B1 B6 B10 B4 0.3(2) . . . . ?
B7 B6 B10 B4 63.3(2) . . . . ?
C2 B6 B10 B5 135.4(2) . . . . ?
B5 B6 B10 B5 0.0 . . . . ?
B1 B6 B10 B5 38.2(2) . . . . ?
B7 B6 B10 B5 101.2(2) . . . . ?
C2 B6 B10 B9 33.6(2) . . . . ?
B5 B6 B10 B9 -101.8(2) . . . . ?
B1 B6 B10 B9 -63.6(2) . . . . ?
B7 B6 B10 B9 -0.6(3) . . . . ?
